data_4123252
loop_
_publ_author_name
'Zeng, Rong'
'Dong, Guangbin'

_publ_section_title
;
 Rh-Catalyzed Decarbonylative Coupling with Alkynes via C-C Activation of
 Isatins.
;
_journal_issue 4
_journal_name_full 'Journal of the American Chemical Society'
_journal_page_first 1408
_journal_page_last 1411
_journal_paper_doi 10.1021/ja512306a
_journal_volume 137
_journal_year 2015
_chemical_formula_moiety 'C23 H20 N2 O2'
_chemical_formula_sum 'C23 H20 N2 O2'
_chemical_formula_weight 356.41
_chemical_name_systematic
;
 ?
;
_space_group_crystal_system orthorhombic
_space_group_IT_number 61
_space_group_name_Hall '-P 2ac 2ab'
_space_group_name_H-M_alt 'P b c a'
_symmetry_space_group_name_Hall '-P 2ac 2ab'
_symmetry_space_group_name_H-M 'P b c a'
_atom_sites_solution_hydrogens mixed
_audit_creation_method SHELXL-2013
_cell_angle_alpha 90
_cell_angle_beta 90
_cell_angle_gamma 90
_cell_formula_units_Z 8
_cell_length_a 14.428(9)
_cell_length_b 14.478(9)
_cell_length_c 17.101(11)
_cell_measurement_reflns_used 4604
_cell_measurement_temperature 100(2)
_cell_measurement_theta_max 27.5
_cell_measurement_theta_min 3.0
_cell_volume 3572(4)
_computing_cell_refinement 'CrystalClear (Rigaku Inc., 2008)'
_computing_data_collection 'CrystalClear (Rigaku Inc., 2008)'
_computing_data_reduction 'CrystalClear (Rigaku Inc., 2008)'
_computing_molecular_graphics 'XP SHELXTL/PC, Siemens Analytical'
_computing_publication_material 'XP SHELXTL/PC, Siemens Analytical'
_computing_structure_refinement 'SHELXL-2013 (Sheldrick, 2013)'
_computing_structure_solution
;

SIR97 - Altomare A., Burla M.C., Camalli M., Cascarano G.L., Giacovazzo C., 
Guagliardi A., Moliterni A.G.G., Polidori G.,Spagna R.
;
_diffrn_ambient_temperature 100(2)
_diffrn_measured_fraction_theta_full 0.998
_diffrn_measured_fraction_theta_max 0.999
_diffrn_measurement_device_type 'Rigaku SCX-Mini with Mercury 2 CCD'
_diffrn_radiation_type MoK\a
_diffrn_radiation_wavelength 0.71073
_diffrn_reflns_av_R_equivalents 0.0802
_diffrn_reflns_av_unetI/netI 0.0397
_diffrn_reflns_Laue_measured_fraction_full 0.998
_diffrn_reflns_Laue_measured_fraction_max 0.999
_diffrn_reflns_limit_h_max 18
_diffrn_reflns_limit_h_min -18
_diffrn_reflns_limit_k_max 18
_diffrn_reflns_limit_k_min -18
_diffrn_reflns_limit_l_max 22
_diffrn_reflns_limit_l_min -22
_diffrn_reflns_number 40079
_diffrn_reflns_point_group_measured_fraction_full 0.998
_diffrn_reflns_point_group_measured_fraction_max 0.999
_diffrn_reflns_theta_full 25.242
_diffrn_reflns_theta_max 27.498
_diffrn_reflns_theta_min 3.056
_diffrn_source 'sealed tube'
_exptl_absorpt_coefficient_mu 0.085
_exptl_absorpt_correction_T_max 1.00
_exptl_absorpt_correction_T_min 0.785
_exptl_absorpt_correction_type multi-scan
_exptl_absorpt_process_details
;
Abscor. T. Higashi (2001).  The Rigaku Corporation, Tokyo, Japan.
;
_exptl_crystal_colour 'pale yellow'
_exptl_crystal_density_diffrn 1.325
_exptl_crystal_description prisms
_exptl_crystal_F_000 1504
_exptl_crystal_size_max 0.450
_exptl_crystal_size_mid 0.440
_exptl_crystal_size_min 0.350
_refine_diff_density_max 0.278
_refine_diff_density_min -0.227
_refine_diff_density_rms 0.051
_refine_ls_extinction_method none
_refine_ls_goodness_of_fit_ref 1.068
_refine_ls_hydrogen_treatment mixed
_refine_ls_matrix_type full
_refine_ls_number_parameters 250
_refine_ls_number_reflns 4106
_refine_ls_number_restraints 0
_refine_ls_restrained_S_all 1.068
_refine_ls_R_factor_all 0.0755
_refine_ls_R_factor_gt 0.0554
_refine_ls_shift/su_max 0.001
_refine_ls_shift/su_mean 0.000
_refine_ls_structure_factor_coef Fsqd
_refine_ls_weighting_details 'w=1/[\s^2^(Fo^2^)+(0.0369P)^2^+2.7728P] where P=(Fo^2^+2Fc^2^)/3'
_refine_ls_weighting_scheme calc
_refine_ls_wR_factor_gt 0.1101
_refine_ls_wR_factor_ref 0.1189
_reflns_Friedel_coverage 0.000
_reflns_number_gt 3239
_reflns_number_total 4106
_reflns_threshold_expression 'I > 2\s(I)'
_cod_data_source_file ja512306a_si_002.cif
_cod_data_source_block shelx
_cod_depositor_comments 'Adding full bibliography for 4123252--4123255.cif.'
_cod_database_code 4123252
_shelx_space_group_comment
;
The symmetry employed for this shelxl refinement is uniquely defined
by the following loop, which should always be used as a source of
symmetry information in preference to the above space-group names.
They are only intended as comments.
;
_shelx_estimated_absorpt_t_min 0.963
_shelx_estimated_absorpt_t_max 0.971
_shelxl_version_number 2013-4

loop_
_space_group_symop_operation_xyz
'x, y, z'
'-x+1/2, -y, z+1/2'
'x+1/2, -y+1/2, -z'
'-x, y+1/2, -z+1/2'
'-x, -y, -z'
'x-1/2, y, -z-1/2'
'-x-1/2, y-1/2, z'
'x, -y-1/2, z-1/2'

loop_
_atom_site_label
_atom_site_type_symbol
_atom_site_fract_x
_atom_site_fract_y
_atom_site_fract_z
_atom_site_U_iso_or_equiv
_atom_site_adp_type
_atom_site_occupancy
_atom_site_site_symmetry_order
_atom_site_calc_flag
_atom_site_refinement_flags_posn
_atom_site_refinement_flags_adp
C1 C 0.50821(12) 0.71379(12) 0.47910(10) 0.0193(4) Uani 1 1 d . .
C2 C 0.58062(11) 0.64593(12) 0.49536(10) 0.0178(4) Uani 1 1 d . .
C3 C 0.62009(11) 0.59446(11) 0.43775(10) 0.0161(3) Uani 1 1 d . .
C4 C 0.58892(11) 0.60453(11) 0.35715(10) 0.0156(3) Uani 1 1 d . .
C5 C 0.61946(11) 0.54987(11) 0.29327(10) 0.0170(4) Uani 1 1 d . .
C6 C 0.59325(12) 0.57221(12) 0.21761(10) 0.0207(4) Uani 1 1 d . .
H6 H 0.6149 0.5356 0.1753 0.025 Uiso 1 1 calc R U
C7 C 0.53601(12) 0.64714(12) 0.20266(10) 0.0216(4) Uani 1 1 d . .
H7 H 0.5203 0.6627 0.1503 0.026 Uiso 1 1 calc R U
C8 C 0.50209(12) 0.69882(12) 0.26352(10) 0.0201(4) Uani 1 1 d . .
H8 H 0.4624 0.7497 0.2531 0.024 Uiso 1 1 calc R U
C9 C 0.52545(12) 0.67713(11) 0.34066(10) 0.0172(4) Uani 1 1 d . .
C10 C 0.41935(15) 0.80143(15) 0.38365(12) 0.0338(5) Uani 1 1 d . .
H10A H 0.3959 0.8280 0.4325 0.051 Uiso 1 1 calc R U
H10B H 0.3677 0.7751 0.3539 0.051 Uiso 1 1 calc R U
H10C H 0.4494 0.8499 0.3526 0.051 Uiso 1 1 calc R U
C11 C 0.60755(12) 0.63760(13) 0.58048(10) 0.0210(4) Uani 1 1 d . .
H11A H 0.6733 0.6183 0.5842 0.025 Uiso 1 1 calc R U
H11B H 0.6015 0.6987 0.6060 0.025 Uiso 1 1 calc R U
C12 C 0.70036(12) 0.53354(12) 0.45878(10) 0.0179(4) Uani 1 1 d . .
C13 C 0.78987(12) 0.56375(13) 0.44370(11) 0.0239(4) Uani 1 1 d . .
H13 H 0.7993 0.6216 0.4187 0.029 Uiso 1 1 calc R U
C14 C 0.86573(13) 0.51050(14) 0.46463(11) 0.0289(4) Uani 1 1 d . .
H14 H 0.9267 0.5317 0.4536 0.035 Uiso 1 1 calc R U
C15 C 0.85278(14) 0.42665(14) 0.50147(12) 0.0306(5) Uani 1 1 d . .
H15 H 0.9047 0.3896 0.5152 0.037 Uiso 1 1 calc R U
C16 C 0.76408(15) 0.39677(14) 0.51836(12) 0.0333(5) Uani 1 1 d . .
H16 H 0.7551 0.3394 0.5443 0.040 Uiso 1 1 calc R U
C17 C 0.68774(13) 0.45015(13) 0.49759(12) 0.0266(4) Uani 1 1 d . .
H17 H 0.6270 0.4296 0.5100 0.032 Uiso 1 1 calc R U
C18 C 0.67594(12) 0.46314(12) 0.30058(10) 0.0171(4) Uani 1 1 d . .
C19 C 0.67698(13) 0.30963(12) 0.33509(11) 0.0223(4) Uani 1 1 d . .
H19 H 0.6470 0.2583 0.3587 0.027 Uiso 1 1 calc R U
C20 C 0.76506(12) 0.29760(13) 0.30560(11) 0.0229(4) Uani 1 1 d . .
H20 H 0.7943 0.2388 0.3074 0.027 Uiso 1 1 calc R U
C21 C 0.80990(13) 0.37278(12) 0.27336(11) 0.0229(4) Uani 1 1 d . .
H21 H 0.8709 0.3661 0.2533 0.027 Uiso 1 1 calc R U
C22 C 0.76598(12) 0.45816(12) 0.27018(10) 0.0206(4) Uani 1 1 d . .
C23 C 0.81521(13) 0.54129(13) 0.23811(13) 0.0291(4) Uani 1 1 d . .
H23A H 0.7884 0.5579 0.1874 0.044 Uiso 1 1 calc R U
H23B H 0.8812 0.5271 0.2316 0.044 Uiso 1 1 calc R U
H23C H 0.8082 0.5931 0.2745 0.044 Uiso 1 1 calc R U
N1 N 0.48701(10) 0.72852(10) 0.40159(9) 0.0198(3) Uani 1 1 d . .
N2 N 0.63171(10) 0.39045(10) 0.33192(9) 0.0193(3) Uani 1 1 d . .
O1 O 0.46955(8) 0.75852(9) 0.53134(7) 0.0240(3) Uani 1 1 d . .
O2 O 0.55132(10) 0.57257(10) 0.62053(8) 0.0276(3) Uani 1 1 d . .
H2O H 0.489(2) 0.5971(19) 0.6283(16) 0.065(8) Uiso 1 1 d . .

loop_
_atom_site_aniso_label
_atom_site_aniso_U_11
_atom_site_aniso_U_22
_atom_site_aniso_U_33
_atom_site_aniso_U_23
_atom_site_aniso_U_13
_atom_site_aniso_U_12
C1 0.0188(8) 0.0161(8) 0.0230(9) -0.0014(7) -0.0003(7) -0.0035(7)
C2 0.0186(8) 0.0143(8) 0.0206(9) 0.0006(7) -0.0015(7) -0.0039(7)
C3 0.0165(8) 0.0115(8) 0.0204(9) 0.0016(7) -0.0002(7) -0.0046(6)
C4 0.0162(8) 0.0123(8) 0.0184(8) 0.0016(7) -0.0005(6) -0.0038(6)
C5 0.0166(8) 0.0146(8) 0.0199(9) 0.0011(7) 0.0013(7) -0.0026(7)
C6 0.0238(9) 0.0202(9) 0.0181(9) -0.0011(7) 0.0015(7) -0.0003(7)
C7 0.0253(9) 0.0214(9) 0.0181(9) 0.0037(7) -0.0017(7) -0.0024(7)
C8 0.0194(8) 0.0166(8) 0.0244(10) 0.0031(7) -0.0038(7) 0.0010(7)
C9 0.0166(8) 0.0139(8) 0.0211(9) -0.0009(7) 0.0002(7) -0.0017(7)
C10 0.0397(12) 0.0332(11) 0.0285(11) -0.0028(9) -0.0060(9) 0.0193(10)
C11 0.0218(9) 0.0217(9) 0.0195(9) -0.0012(7) -0.0005(7) 0.0015(7)
C12 0.0219(9) 0.0169(9) 0.0149(8) -0.0015(7) -0.0043(7) 0.0006(7)
C13 0.0244(9) 0.0228(10) 0.0245(10) 0.0028(8) -0.0006(7) 0.0011(7)
C14 0.0223(9) 0.0343(11) 0.0300(10) -0.0021(9) -0.0025(8) 0.0044(8)
C15 0.0339(11) 0.0294(11) 0.0284(10) -0.0076(9) -0.0126(9) 0.0133(9)
C16 0.0442(13) 0.0204(10) 0.0352(11) 0.0070(9) -0.0130(10) 0.0035(9)
C17 0.0286(10) 0.0212(10) 0.0302(10) 0.0061(8) -0.0051(8) -0.0019(8)
C18 0.0208(8) 0.0172(8) 0.0132(8) -0.0014(7) -0.0021(7) 0.0000(7)
C19 0.0253(9) 0.0155(9) 0.0260(10) 0.0029(8) -0.0040(8) -0.0019(7)
C20 0.0241(9) 0.0180(9) 0.0265(10) -0.0016(8) -0.0038(8) 0.0038(7)
C21 0.0219(9) 0.0218(9) 0.0250(9) -0.0041(8) 0.0019(7) 0.0033(7)
C22 0.0239(9) 0.0180(9) 0.0200(9) -0.0031(7) 0.0015(7) -0.0021(7)
C23 0.0264(10) 0.0204(9) 0.0404(12) 0.0013(9) 0.0099(9) -0.0005(8)
N1 0.0208(7) 0.0169(7) 0.0217(8) -0.0010(6) -0.0029(6) 0.0050(6)
N2 0.0214(7) 0.0151(7) 0.0215(8) 0.0023(6) -0.0017(6) -0.0004(6)
O1 0.0253(7) 0.0228(7) 0.0241(7) -0.0062(6) 0.0021(5) 0.0029(5)
O2 0.0246(7) 0.0308(8) 0.0275(7) 0.0098(6) 0.0017(6) 0.0035(6)

loop_
_atom_type_symbol
_atom_type_description
_atom_type_scat_dispersion_real
_atom_type_scat_dispersion_imag
_atom_type_scat_source
C C 0.0033 0.0016 'International Tables Vol C Tables 4.2.6.8 and 6.1.1.4'
H H 0.0000 0.0000 'International Tables Vol C Tables 4.2.6.8 and 6.1.1.4'
N N 0.0061 0.0033 'International Tables Vol C Tables 4.2.6.8 and 6.1.1.4'
O O 0.0106 0.0060 'International Tables Vol C Tables 4.2.6.8 and 6.1.1.4'

loop_
_geom_angle_atom_site_label_1
_geom_angle_atom_site_label_2
_geom_angle_atom_site_label_3
_geom_angle
O1 C1 N1 120.94(16)
O1 C1 C2 122.50(16)
N1 C1 C2 116.51(15)
C3 C2 C1 122.00(16)
C3 C2 C11 123.10(16)
C1 C2 C11 114.90(15)
C2 C3 C4 120.07(16)
C2 C3 C12 118.16(16)
C4 C3 C12 121.60(15)
C5 C4 C9 117.34(15)
C5 C4 C3 125.21(15)
C9 C4 C3 117.40(15)
C6 C5 C4 120.25(16)
C6 C5 C18 114.88(15)
C4 C5 C18 124.79(15)
C5 C6 C7 121.12(17)
C5 C6 H6 119.4
C7 C6 H6 119.4
C8 C7 C6 119.93(17)
C8 C7 H7 120.0
C6 C7 H7 120.0
C7 C8 C9 120.51(17)
C7 C8 H8 119.7
C9 C8 H8 119.7
N1 C9 C8 119.30(16)
N1 C9 C4 120.12(16)
C8 C9 C4 120.57(16)
N1 C10 H10A 109.5
N1 C10 H10B 109.5
H10A C10 H10B 109.5
N1 C10 H10C 109.5
H10A C10 H10C 109.5
H10B C10 H10C 109.5
O2 C11 C2 111.76(14)
O2 C11 H11A 109.3
C2 C11 H11A 109.3
O2 C11 H11B 109.3
C2 C11 H11B 109.3
H11A C11 H11B 107.9
C13 C12 C17 118.98(16)
C13 C12 C3 119.26(16)
C17 C12 C3 121.62(16)
C14 C13 C12 120.77(18)
C14 C13 H13 119.6
C12 C13 H13 119.6
C15 C14 C13 120.02(19)
C15 C14 H14 120.0
C13 C14 H14 120.0
C14 C15 C16 119.75(18)
C14 C15 H15 120.1
C16 C15 H15 120.1
C15 C16 C17 120.39(19)
C15 C16 H16 119.8
C17 C16 H16 119.8
C12 C17 C16 120.04(18)
C12 C17 H17 120.0
C16 C17 H17 120.0
N2 C18 C22 123.27(16)
N2 C18 C5 115.51(15)
C22 C18 C5 121.00(15)
N2 C19 C20 122.99(17)
N2 C19 H19 118.5
C20 C19 H19 118.5
C19 C20 C21 118.58(17)
C19 C20 H20 120.7
C21 C20 H20 120.7
C20 C21 C22 120.20(17)
C20 C21 H21 119.9
C22 C21 H21 119.9
C21 C22 C18 116.99(16)
C21 C22 C23 120.77(17)
C18 C22 C23 122.21(16)
C22 C23 H23A 109.5
C22 C23 H23B 109.5
H23A C23 H23B 109.5
C22 C23 H23C 109.5
H23A C23 H23C 109.5
H23B C23 H23C 109.5
C1 N1 C9 123.23(15)
C1 N1 C10 117.36(15)
C9 N1 C10 119.40(15)
C19 N2 C18 117.94(16)
C11 O2 H2O 110.5(16)

loop_
_geom_bond_atom_site_label_1
_geom_bond_atom_site_label_2
_geom_bond_distance
C1 O1 1.236(2)
C1 N1 1.377(2)
C1 C2 1.461(2)
C2 C3 1.360(2)
C2 C11 1.511(3)
C3 C4 1.457(2)
C3 C12 1.499(2)
C4 C5 1.419(2)
C4 C9 1.422(2)
C5 C6 1.386(3)
C5 C18 1.502(2)
C6 C7 1.387(3)
C6 H6 0.9500
C7 C8 1.372(3)
C7 H7 0.9500
C8 C9 1.397(3)
C8 H8 0.9500
C9 N1 1.395(2)
C10 N1 1.470(2)
C10 H10A 0.9800
C10 H10B 0.9800
C10 H10C 0.9800
C11 O2 1.419(2)
C11 H11A 0.9900
C11 H11B 0.9900
C12 C13 1.388(3)
C12 C17 1.390(3)
C13 C14 1.386(3)
C13 H13 0.9500
C14 C15 1.380(3)
C14 H14 0.9500
C15 C16 1.381(3)
C15 H15 0.9500
C16 C17 1.392(3)
C16 H16 0.9500
C17 H17 0.9500
C18 N2 1.342(2)
C18 C22 1.401(3)
C19 N2 1.341(2)
C19 C20 1.378(3)
C19 H19 0.9500
C20 C21 1.381(3)
C20 H20 0.9500
C21 C22 1.390(3)
C21 H21 0.9500
C22 C23 1.501(3)
C23 H23A 0.9800
C23 H23B 0.9800
C23 H23C 0.9800
O2 H2O 0.97(3)

loop_
_geom_hbond_atom_site_label_D
_geom_hbond_atom_site_label_H
_geom_hbond_atom_site_label_A
_geom_hbond_distance_DH
_geom_hbond_distance_HA
_geom_hbond_distance_DA
_geom_hbond_angle_DHA
_geom_hbond_site_symmetry_A
O2 H2O N2 0.97(3) 1.88(3) 2.814(3) 160(2) 5_666

loop_
_geom_torsion_atom_site_label_1
_geom_torsion_atom_site_label_2
_geom_torsion_atom_site_label_3
_geom_torsion_atom_site_label_4
_geom_torsion
O1 C1 C2 C3 177.32(16)
N1 C1 C2 C3 -5.1(2)
O1 C1 C2 C11 -2.5(2)
N1 C1 C2 C11 175.05(15)
C1 C2 C3 C4 -1.4(2)
C11 C2 C3 C4 178.41(15)
C1 C2 C3 C12 173.95(15)
C11 C2 C3 C12 -6.2(2)
C2 C3 C4 C5 -174.79(16)
C12 C3 C4 C5 10.0(2)
C2 C3 C4 C9 7.7(2)
C12 C3 C4 C9 -167.54(15)
C9 C4 C5 C6 4.9(2)
C3 C4 C5 C6 -172.61(16)
C9 C4 C5 C18 -171.49(15)
C3 C4 C5 C18 11.0(3)
C4 C5 C6 C7 -0.9(3)
C18 C5 C6 C7 175.86(15)
C5 C6 C7 C8 -2.0(3)
C6 C7 C8 C9 0.6(3)
C7 C8 C9 N1 -177.44(16)
C7 C8 C9 C4 3.6(3)
C5 C4 C9 N1 174.80(15)
C3 C4 C9 N1 -7.5(2)
C5 C4 C9 C8 -6.3(2)
C3 C4 C9 C8 171.44(15)
C3 C2 C11 O2 -91.7(2)
C1 C2 C11 O2 88.17(19)
C2 C3 C12 C13 -99.0(2)
C4 C3 C12 C13 76.3(2)
C2 C3 C12 C17 76.7(2)
C4 C3 C12 C17 -107.9(2)
C17 C12 C13 C14 2.1(3)
C3 C12 C13 C14 177.95(17)
C12 C13 C14 C15 -0.5(3)
C13 C14 C15 C16 -0.9(3)
C14 C15 C16 C17 0.8(3)
C13 C12 C17 C16 -2.2(3)
C3 C12 C17 C16 -177.97(17)
C15 C16 C17 C12 0.8(3)
C6 C5 C18 N2 -107.40(18)
C4 C5 C18 N2 69.2(2)
C6 C5 C18 C22 67.5(2)
C4 C5 C18 C22 -115.97(19)
N2 C19 C20 C21 2.0(3)
C19 C20 C21 C22 -0.8(3)
C20 C21 C22 C18 -0.2(3)
C20 C21 C22 C23 177.65(17)
N2 C18 C22 C21 0.1(3)
C5 C18 C22 C21 -174.36(16)
N2 C18 C22 C23 -177.71(17)
C5 C18 C22 C23 7.8(3)
O1 C1 N1 C9 -177.00(16)
C2 C1 N1 C9 5.4(2)
O1 C1 N1 C10 2.1(3)
C2 C1 N1 C10 -175.55(16)
C8 C9 N1 C1 -178.02(16)
C4 C9 N1 C1 0.9(2)
C8 C9 N1 C10 2.9(2)
C4 C9 N1 C10 -178.14(16)
C20 C19 N2 C18 -2.0(3)
C22 C18 N2 C19 1.0(2)
C5 C18 N2 C19 175.72(15)
